data_1573096
loop_
_publ_author_name
'Wu, Weikang'
'Rajeshkumar, Thayalan'
'Zhu, Shan'
'Chai, Fuxiang'
'Hong, Dongjing'
'Huang, Zeming'
'Yuan, Qingbing'
'Maron, Laurent'
'Wang, Shaowu'

_publ_section_title
;
 Rare-earth metal complexes bearing electrophilic and nucleophilic carbon
 centres and their unique reactivity patterns towards pyridine
 derivatives.
;
_journal_issue 48
_journal_name_full 'Chemical science'
_journal_page_first 20315
_journal_page_last 20327
_journal_paper_doi 10.1039/d4sc04197f
_journal_volume 15
_journal_year 2024
_chemical_formula_moiety 'C39 H52 Er N5 O'
_chemical_formula_sum 'C39 H52 Er N5 O'
_chemical_formula_weight 774.11
_space_group_crystal_system monoclinic
_space_group_IT_number 15
_space_group_name_Hall '-C 2yc'
_space_group_name_H-M_alt 'C 1 2/c 1'
_atom_sites_solution_hydrogens geom
_atom_sites_solution_primary iterative
_audit_creation_date 2024-04-16
_audit_creation_method
;
Olex2 1.5
(compiled 2023.08.24 svn.re1ec1418 for OlexSys, GUI svn.r6817)
;
_audit_update_record
;
2024-05-29 deposited with the CCDC.	2024-11-12 downloaded from the CCDC.
;
_cell_angle_alpha 90
_cell_angle_beta 91.3400(10)
_cell_angle_gamma 90
_cell_formula_units_Z 8
_cell_length_a 13.6472(7)
_cell_length_b 20.2383(10)
_cell_length_c 26.8628(14)
_cell_measurement_reflns_used 7036
_cell_measurement_temperature 300
_cell_measurement_theta_max 22.06
_cell_measurement_theta_min 2.33
_cell_volume 7417.4(7)
_computing_molecular_graphics 'Olex2 1.5 (Dolomanov et al., 2009)'
_computing_publication_material 'Olex2 1.5 (Dolomanov et al., 2009)'
_computing_structure_refinement 'SHELXL 2018/3 (Sheldrick, 2015)'
_computing_structure_solution 'olex2.solve 1.5 (Bourhis et al., 2015)'
_diffrn_ambient_temperature 300
_diffrn_measured_fraction_theta_full 1.000
_diffrn_measured_fraction_theta_max 1.000
_diffrn_measurement_device_type 'Bruker APEX-II CCD'
_diffrn_measurement_method '\f and \w scans'
_diffrn_radiation_type MoK\a
_diffrn_radiation_wavelength 0.71073
_diffrn_reflns_av_R_equivalents 0.0887
_diffrn_reflns_av_unetI/netI 0.0665
_diffrn_reflns_Laue_measured_fraction_full 1.000
_diffrn_reflns_Laue_measured_fraction_max 1.000
_diffrn_reflns_limit_h_max 16
_diffrn_reflns_limit_h_min -16
_diffrn_reflns_limit_k_max 24
_diffrn_reflns_limit_k_min -24
_diffrn_reflns_limit_l_max 31
_diffrn_reflns_limit_l_min -31
_diffrn_reflns_number 36004
_diffrn_reflns_point_group_measured_fraction_full 1.000
_diffrn_reflns_point_group_measured_fraction_max 1.000
_diffrn_reflns_theta_full 25.000
_diffrn_reflns_theta_max 25.000
_diffrn_reflns_theta_min 1.517
_diffrn_standards_number 0
_exptl_absorpt_coefficient_mu 2.299
_exptl_absorpt_correction_T_max 0.814
_exptl_absorpt_correction_T_min 0.417
_exptl_absorpt_correction_type multi-scan
_exptl_crystal_colour 'clear light yellow'
_exptl_crystal_colour_lustre clear
_exptl_crystal_colour_modifier light
_exptl_crystal_colour_primary yellow
_exptl_crystal_density_diffrn 1.386
_exptl_crystal_description block
_exptl_crystal_F_000 3176
_exptl_crystal_size_max 0.21
_exptl_crystal_size_mid 0.2
_exptl_crystal_size_min 0.19
_refine_diff_density_max 1.417
_refine_diff_density_min -0.553
_refine_diff_density_rms 0.096
_refine_ls_extinction_method none
_refine_ls_goodness_of_fit_ref 1.053
_refine_ls_hydrogen_treatment constr
_refine_ls_matrix_type full
_refine_ls_number_parameters 625
_refine_ls_number_reflns 6538
_refine_ls_number_restraints 781
_refine_ls_restrained_S_all 1.020
_refine_ls_R_factor_all 0.0878
_refine_ls_R_factor_gt 0.0485
_refine_ls_shift/su_max 0.001
_refine_ls_shift/su_mean 0.000
_refine_ls_structure_factor_coef Fsqd
_refine_ls_weighting_details 'w=1/[\s^2^(Fo^2^)+(0.0395P)^2^+18.2561P] where P=(Fo^2^+2Fc^2^)/3'
_refine_ls_weighting_scheme calc
_refine_ls_wR_factor_gt 0.0888
_refine_ls_wR_factor_ref 0.1015
_reflns_Friedel_coverage 0.000
_reflns_number_gt 4473
_reflns_number_total 6538
_reflns_threshold_expression 'I > 2\s(I)'
_cod_data_source_file d4sc04197f4.cif
_cod_data_source_block 4c
_cod_depositor_comments 'Adding full bibliography for 1573095--1573138.cif.'
_cod_database_code 1573096
_shelx_shelxl_version_number 2018/3
_shelx_space_group_comment
;
The symmetry employed for this shelxl refinement is uniquely defined
by the following loop, which should always be used as a source of
symmetry information in preference to the above space-group names.
They are only intended as comments.
;
_shelx_estimated_absorpt_t_max 0.669
_shelx_estimated_absorpt_t_min 0.644
_olex2_refinement_description
;
1. Fixed Uiso
 At 1.2 times of:
  All C(H) groups, All C(H,H) groups, All C(H,H,H,H) groups
 At 1.5 times of:
  All C(H,H,H) groups
2. Restrained distances
 O1-C36 \\sim O1-C36A \\sim O1-C39A \\sim O1-C39
 with sigma of 0.02
 C11-C10 \\sim C11A-C10
 with sigma of 0.02
 N2-C11 \\sim N2A-C11A \\sim N2-C16 \\sim N2A-C16A \\sim N2A-C12A \\sim N2-C12
 with sigma of 0.02
 N3-C18 \\sim N3-C18A
 with sigma of 0.02
3. Restrained planarity
 C21, C18, C20, C22, C19, C24, C23, C27, N3
 with sigma of 0.1
 C20A, C18A, C23A, C21A, C19A, C22A, C24A, N3, C27A
 with sigma of 0.1
4. Uiso/Uaniso restraints and constraints
O1 \\sim C37 \\sim C36 \\sim C38 \\sim C39 \\sim C36A \\sim C38A \\sim C39A:
within 2A with sigma of 0.01 and sigma for terminal atoms of 0.02 within 2A
C10 \\sim N2 \\sim C11 \\sim C12 \\sim C13 \\sim C14 \\sim C15 \\sim C16 \\sim
N2A \\sim C11A \\sim C12A \\sim C13A \\sim C14A \\sim C15A \\sim C16A: within
2A with sigma of 0.01 and sigma for terminal atoms of 0.02 within 2A
C18 \\sim C19 \\sim C20 \\sim C21 \\sim C22 \\sim C23 \\sim C24 \\sim C25 \\sim
C26 \\sim C27 \\sim C28 \\sim C29 \\sim C18A \\sim C19A \\sim C20A \\sim C21A
\\sim C22A \\sim C23A \\sim C24A \\sim C25A \\sim C26A \\sim C27A \\sim C28A
\\sim C29A \\sim N3: within 2A with sigma of 0.01 and sigma for terminal atoms
of 0.02 within 2A
5. Same fragment restrains
{C10, N2A, C11A, C12A, C13A, C14A, C15A, C16A} sigma for 1-2: 0.02, 1-3: 0.04
as in
{C10, N2, C11, C12, C13, C14, C15, C16}
{N3, C18A, C19A, C20A, C21A, C22A, C23A, C24A, C25A, C26A, C27A, C28A, C29A}
sigma for 1-2: 0.02, 1-3: 0.04
as in
{N3, C18, C19, C20, C21, C22, C23, C24, C25, C26, C27, C28, C29}
{O1, C37, C36A, C38A, C39A} sigma for 1-2: 0.02, 1-3: 0.04
as in
{O1, C37, C36, C38, C39}
6. Others
 Sof(H37C)=Sof(H37D)=Sof(C36A)=Sof(H36C)=Sof(H36D)=Sof(C38A)=Sof(H38C)=
 Sof(H38D)=Sof(C39A)=Sof(H39C)=Sof(H39D)=1-FVAR(1)
 Sof(H37A)=Sof(H37B)=Sof(C36)=Sof(H36A)=Sof(H36B)=Sof(C38)=Sof(H38A)=Sof(H38B)=
 Sof(C39)=Sof(H39A)=Sof(H39B)=FVAR(1)
 Sof(H10C)=Sof(H10D)=Sof(N2A)=Sof(C11A)=Sof(H11C)=Sof(H11D)=Sof(C12A)=
 Sof(H12C)=Sof(H12D)=Sof(C13A)=Sof(H13C)=Sof(H13D)=Sof(C14A)=Sof(H14C)=
 Sof(H14D)=Sof(C15A)=Sof(H15C)=Sof(H15D)=Sof(C16A)=Sof(H16C)=Sof(H16D)=1-FVAR(2)
 Sof(H10A)=Sof(H10B)=Sof(N2)=Sof(C11)=Sof(H11A)=Sof(H11B)=Sof(C12)=Sof(H12A)=
 Sof(H12B)=Sof(C13)=Sof(H13A)=Sof(H13B)=Sof(C14)=Sof(H14A)=Sof(H14B)=Sof(C15)=
 Sof(H15A)=Sof(H15B)=Sof(C16)=Sof(H16A)=Sof(H16B)=FVAR(2)
 Sof(C18A)=Sof(C19A)=Sof(C20A)=Sof(H20A)=Sof(C21A)=Sof(H21A)=Sof(C22A)=
 Sof(H22A)=Sof(C23A)=Sof(C24A)=Sof(H24A)=Sof(C25A)=Sof(H25D)=Sof(H25E)=
 Sof(H25F)=Sof(C26A)=Sof(H26D)=Sof(H26E)=Sof(H26F)=Sof(C27A)=Sof(H27A)=
 Sof(C28A)=Sof(H28D)=Sof(H28E)=Sof(H28F)=Sof(C29A)=Sof(H29D)=Sof(H29E)=
 Sof(H29F)=1-FVAR(3)
 Sof(C18)=Sof(C19)=Sof(C20)=Sof(H20)=Sof(C21)=Sof(H21)=Sof(C22)=Sof(H22)=
 Sof(C23)=Sof(C24)=Sof(H24)=Sof(C25)=Sof(H25A)=Sof(H25B)=Sof(H25C)=Sof(C26)=
 Sof(H26A)=Sof(H26B)=Sof(H26C)=Sof(C27)=Sof(H27)=Sof(C28)=Sof(H28A)=Sof(H28B)=
 Sof(H28C)=Sof(C29)=Sof(H29A)=Sof(H29B)=Sof(H29C)=FVAR(3)
7.a Ternary CH refined with riding coordinates:
 C24(H24), C27(H27), C1(H1), C24A(H24A), C27A(H27A)
7.b Secondary CH2 refined with riding coordinates:
 C37(H37A,H37B), C37(H37C,H37D), C36(H36A,H36B), C38(H38A,H38B), C39(H39A,
 H39B), C10(H10A,H10B), C10(H10C,H10D), C11(H11A,H11B), C12(H12A,H12B),
 C13(H13A,H13B), C14(H14A,H14B), C15(H15A,H15B), C16(H16A,H16B), C11A(H11C,
 H11D), C12A(H12C,H12D), C13A(H13C,H13D), C14A(H14C,H14D), C15A(H15C,H15D),
 C16A(H16C,H16D), C36A(H36C,H36D), C38A(H38C,H38D), C39A(H39C,H39D)
7.c Aromatic/amide H refined with riding coordinates:
 C20(H20), C21(H21), C22(H22), C5(H5), C6(H6), C7(H7), C8(H8), C17(H17),
 C30(H30), C31(H31), C32(H32), C33(H33), C20A(H20A), C21A(H21A), C22A(H22A)
7.d Idealised Me refined as rotating group:
 C25(H25A,H25B,H25C), C26(H26A,H26B,H26C), C28(H28A,H28B,H28C), C29(H29A,H29B,
 H29C), C35(H35A,H35B,H35C), C25A(H25D,H25E,H25F), C26A(H26D,H26E,H26F),
 C28A(H28D,H28E,H28F), C29A(H29D,H29E,H29F)
;
_olex2_submission_special_instructions 'No special instructions were received'

loop_
_space_group_symop_operation_xyz
'x, y, z'
'-x, y, -z+1/2'
'x+1/2, y+1/2, z'
'-x+1/2, y+1/2, -z+1/2'
'-x, -y, -z'
'x, -y, z-1/2'
'-x+1/2, -y+1/2, -z'
'x+1/2, -y+1/2, z-1/2'

loop_
_atom_site_label
_atom_site_type_symbol
_atom_site_fract_x
_atom_site_fract_y
_atom_site_fract_z
_atom_site_U_iso_or_equiv
_atom_site_adp_type
_atom_site_occupancy
_atom_site_site_symmetry_order
_atom_site_calc_flag
_atom_site_refinement_flags_posn
_atom_site_refinement_flags_adp
_atom_site_refinement_flags_occupancy
_atom_site_disorder_assembly
_atom_site_disorder_group
Er1 Er 0.72912(2) 0.69626(2) 0.44892(2) 0.04079(11) Uani 1 1 d . . . . .
O1 O 0.6943(4) 0.5801(2) 0.45069(18) 0.0688(14) Uani 1 1 d D U . . .
C37 C 0.6701(8) 0.4722(4) 0.4235(4) 0.099(2) Uani 1 1 d D U . . .
H37A H 0.638570 0.462630 0.391560 0.119 Uiso 0.42(2) 1 calc R U P A 1
H37B H 0.708278 0.433847 0.433662 0.119 Uiso 0.42(2) 1 calc R U P A 1
H37C H 0.606574 0.470619 0.406540 0.119 Uiso 0.58(2) 1 calc R U P A 2
H37D H 0.708168 0.434243 0.413302 0.119 Uiso 0.58(2) 1 calc R U P A 2
C36 C 0.735(2) 0.5304(9) 0.4191(13) 0.084(4) Uani 0.42(2) 1 d D U P A 1
H36A H 0.801352 0.519626 0.429895 0.100 Uiso 0.42(2) 1 calc R U P A 1
H36B H 0.736039 0.545714 0.384857 0.100 Uiso 0.42(2) 1 calc R U P A 1
C38 C 0.599(2) 0.4857(10) 0.4592(10) 0.087(3) Uani 0.42(2) 1 d D U P A 1
H38A H 0.601699 0.452962 0.485508 0.104 Uiso 0.42(2) 1 calc R U P A 1
H38B H 0.533656 0.484306 0.443726 0.104 Uiso 0.42(2) 1 calc R U P A 1
C39 C 0.6179(18) 0.5520(9) 0.4799(9) 0.079(3) Uani 0.42(2) 1 d D U P A 1
H39A H 0.559330 0.579071 0.477624 0.095 Uiso 0.42(2) 1 calc R U P A 1
H39B H 0.638801 0.548913 0.514578 0.095 Uiso 0.42(2) 1 calc R U P A 1
N1 N 0.5845(4) 0.6670(3) 0.60435(18) 0.0452(14) Uani 1 1 d . . . . .
N3 N 0.5641(4) 0.7298(3) 0.44602(18) 0.0430(13) Uani 1 1 d D U . . .
C18 C 0.5188(9) 0.7589(7) 0.4018(4) 0.047(2) Uani 0.55(2) 1 d D U P B 1
C19 C 0.4892(14) 0.7179(8) 0.3623(5) 0.053(2) Uani 0.55(2) 1 d D U P B 1
C20 C 0.4560(11) 0.7483(9) 0.3189(5) 0.057(3) Uani 0.55(2) 1 d D U P B 1
H20 H 0.437906 0.722002 0.291849 0.069 Uiso 0.55(2) 1 calc R U P B 1
C21 C 0.4490(13) 0.8136(10) 0.3143(6) 0.057(3) Uani 0.55(2) 1 d D U P B 1
H21 H 0.425044 0.831823 0.284707 0.068 Uiso 0.55(2) 1 calc R U P B 1
C22 C 0.4773(13) 0.8549(9) 0.3537(6) 0.057(3) Uani 0.55(2) 1 d D U P B 1
H22 H 0.472877 0.900527 0.350223 0.069 Uiso 0.55(2) 1 calc R U P B 1
C23 C 0.5120(13) 0.8275(7) 0.3981(6) 0.052(2) Uani 0.55(2) 1 d D U P B 1
C24 C 0.4872(13) 0.6437(8) 0.3687(7) 0.060(3) Uani 0.55(2) 1 d D U P B 1
H24 H 0.539428 0.631361 0.392598 0.072 Uiso 0.55(2) 1 calc R U P B 1
C25 C 0.3874(15) 0.6244(11) 0.3912(8) 0.078(5) Uani 0.55(2) 1 d D U P B 1
H25A H 0.382437 0.643641 0.423716 0.118 Uiso 0.55(2) 1 calc R U P B 1
H25B H 0.383078 0.577196 0.393729 0.118 Uiso 0.55(2) 1 calc R U P B 1
H25C H 0.334954 0.640504 0.370062 0.118 Uiso 0.55(2) 1 calc R U P B 1
C26 C 0.5017(15) 0.6049(10) 0.3211(7) 0.063(5) Uani 0.55(2) 1 d D U P B 1
H26A H 0.444741 0.609483 0.299771 0.095 Uiso 0.55(2) 1 calc R U P B 1
H26B H 0.511463 0.559037 0.329075 0.095 Uiso 0.55(2) 1 calc R U P B 1
H26C H 0.558070 0.621464 0.304462 0.095 Uiso 0.55(2) 1 calc R U P B 1
C27 C 0.5278(13) 0.8731(8) 0.4422(6) 0.057(3) Uani 0.55(2) 1 d D U P B 1
H27 H 0.563538 0.848093 0.468003 0.068 Uiso 0.55(2) 1 calc R U P B 1
C28 C 0.5878(16) 0.9356(9) 0.4316(8) 0.076(5) Uani 0.55(2) 1 d D U P B 1
H28A H 0.648250 0.923411 0.416467 0.114 Uiso 0.55(2) 1 calc R U P B 1
H28B H 0.601655 0.958522 0.462237 0.114 Uiso 0.55(2) 1 calc R U P B 1
H28C H 0.551040 0.963958 0.409405 0.114 Uiso 0.55(2) 1 calc R U P B 1
C29 C 0.4280(16) 0.8926(12) 0.4635(8) 0.072(5) Uani 0.55(2) 1 d D U P B 1
H29A H 0.387973 0.912550 0.437774 0.109 Uiso 0.55(2) 1 calc R U P B 1
H29B H 0.438072 0.923561 0.490229 0.109 Uiso 0.55(2) 1 calc R U P B 1
H29C H 0.395943 0.853912 0.475784 0.109 Uiso 0.55(2) 1 calc R U P B 1
N4 N 0.7483(4) 0.7009(3) 0.3578(2) 0.0559(15) Uani 1 1 d . . . . .
N5 N 0.8654(4) 0.6573(3) 0.4078(2) 0.0565(16) Uani 1 1 d . . . . .
C1 C 0.7035(4) 0.6929(3) 0.5371(2) 0.0432(15) Uani 1 1 d . . . . .
H1 H 0.746981 0.659862 0.552640 0.052 Uiso 1 1 calc R U . . .
C2 C 0.6115(5) 0.6880(3) 0.5567(2) 0.0392(15) Uani 1 1 d . . . . .
C3 C 0.5189(4) 0.7075(3) 0.5322(2) 0.0414(16) Uani 1 1 d . . . . .
C4 C 0.4418(5) 0.7030(3) 0.5689(2) 0.0470(16) Uani 1 1 d . . . . .
C5 C 0.3431(5) 0.7188(4) 0.5688(3) 0.061(2) Uani 1 1 d . . . . .
H5 H 0.312529 0.735004 0.540036 0.074 Uiso 1 1 calc R U . . .
C6 C 0.2904(6) 0.7104(4) 0.6114(3) 0.069(2) Uani 1 1 d . . . . .
H6 H 0.224197 0.721287 0.611470 0.083 Uiso 1 1 calc R U . . .
C7 C 0.3350(6) 0.6862(4) 0.6531(3) 0.072(2) Uani 1 1 d . . . . .
H7 H 0.297881 0.680504 0.681385 0.087 Uiso 1 1 calc R U . . .
C8 C 0.4330(6) 0.6696(4) 0.6555(3) 0.060(2) Uani 1 1 d . . . . .
H8 H 0.462547 0.653764 0.684714 0.073 Uiso 1 1 calc R U . . .
C9 C 0.4851(5) 0.6778(3) 0.6126(2) 0.0463(17) Uani 1 1 d . . . . .
C10 C 0.6519(5) 0.6453(3) 0.6434(2) 0.0528(17) Uani 1 1 d D U . . .
H10A H 0.633648 0.664234 0.674992 0.063 Uiso 0.279(7) 1 calc R U P C 1
H10B H 0.717919 0.659636 0.636166 0.063 Uiso 0.279(7) 1 calc R U P C 1
H10C H 0.633232 0.665673 0.674415 0.063 Uiso 0.721(7) 1 calc R U P C 2
H10D H 0.717032 0.661040 0.635786 0.063 Uiso 0.721(7) 1 calc R U P C 2
N2 N 0.6978(18) 0.5435(14) 0.6892(9) 0.082(3) Uani 0.279(7) 1 d D U P C 1
C11 C 0.648(4) 0.5705(9) 0.6461(13) 0.071(3) Uani 0.279(7) 1 d D U P C 1
H11A H 0.579906 0.556690 0.646166 0.085 Uiso 0.279(7) 1 calc R U P C 1
H11B H 0.677058 0.552359 0.616420 0.085 Uiso 0.279(7) 1 calc R U P C 1
C12 C 0.648(2) 0.555(2) 0.7348(11) 0.086(3) Uani 0.279(7) 1 d D U P C 1
H12A H 0.578991 0.546134 0.730045 0.103 Uiso 0.279(7) 1 calc R U P C 1
H12B H 0.655338 0.601564 0.743899 0.103 Uiso 0.279(7) 1 calc R U P C 1
C13 C 0.692(2) 0.5106(17) 0.7783(10) 0.096(3) Uani 0.279(7) 1 d D U P C 1
H13A H 0.695503 0.537212 0.808243 0.115 Uiso 0.279(7) 1 calc R U P C 1
H13B H 0.645111 0.475394 0.784147 0.115 Uiso 0.279(7) 1 calc R U P C 1
C14 C 0.779(2) 0.4829(19) 0.7721(13) 0.101(3) Uani 0.279(7) 1 d D U P C 1
H14A H 0.769027 0.438647 0.759219 0.121 Uiso 0.279(7) 1 calc R U P C 1
H14B H 0.811078 0.478682 0.804631 0.121 Uiso 0.279(7) 1 calc R U P C 1
C15 C 0.8494(19) 0.5189(19) 0.7378(12) 0.099(3) Uani 0.279(7) 1 d D U P C 1
H15A H 0.885051 0.551906 0.757137 0.118 Uiso 0.279(7) 1 calc R U P C 1
H15B H 0.896786 0.487288 0.725812 0.118 Uiso 0.279(7) 1 calc R U P C 1
C16 C 0.8015(19) 0.5515(17) 0.6946(10) 0.091(3) Uani 0.279(7) 1 d D U P C 1
H16A H 0.815524 0.598417 0.696642 0.109 Uiso 0.279(7) 1 calc R U P C 1
H16B H 0.831396 0.534971 0.664678 0.109 Uiso 0.279(7) 1 calc R U P C 1
C17 C 0.5019(5) 0.7261(3) 0.4836(2) 0.0441(16) Uani 1 1 d . . . . .
H17 H 0.437567 0.737799 0.475663 0.053 Uiso 1 1 calc R U . . .
C30 C 0.7143(6) 0.7225(4) 0.3131(3) 0.065(2) Uani 1 1 d . . . . .
H30 H 0.650865 0.739137 0.310878 0.079 Uiso 1 1 calc R U . . .
C31 C 0.7676(8) 0.7210(5) 0.2715(3) 0.086(3) Uani 1 1 d . . . . .
H31 H 0.740567 0.734656 0.241068 0.103 Uiso 1 1 calc R U . . .
C32 C 0.8644(7) 0.6987(5) 0.2750(3) 0.096(3) Uani 1 1 d . . . . .
H32 H 0.903182 0.699210 0.246944 0.115 Uiso 1 1 calc R U . . .
C33 C 0.9028(6) 0.6759(4) 0.3195(3) 0.076(3) Uani 1 1 d . . . . .
H33 H 0.966910 0.660538 0.321868 0.091 Uiso 1 1 calc R U . . .
C34 C 0.8425(6) 0.6764(3) 0.3615(3) 0.054(2) Uani 1 1 d . . . . .
C35 C 0.9629(6) 0.6292(4) 0.4158(3) 0.086(3) Uani 1 1 d . . . . .
H35A H 1.011465 0.662406 0.409903 0.129 Uiso 1 1 calc R U . . .
H35B H 0.971774 0.592974 0.393213 0.129 Uiso 1 1 calc R U . . .
H35C H 0.969604 0.613603 0.449428 0.129 Uiso 1 1 calc R U . . .
C18A C 0.5200(10) 0.7513(8) 0.3988(5) 0.047(2) Uani 0.45(2) 1 d D U P B 2
C19A C 0.4916(17) 0.7034(9) 0.3635(6) 0.053(2) Uani 0.45(2) 1 d D U P B 2
C20A C 0.4494(15) 0.7241(12) 0.3188(6) 0.056(3) Uani 0.45(2) 1 d D U P B 2
H20A H 0.429335 0.692703 0.295417 0.067 Uiso 0.45(2) 1 calc R U P B 2
C21A C 0.4368(17) 0.7883(12) 0.3085(7) 0.056(3) Uani 0.45(2) 1 d D U P B 2
H21A H 0.408432 0.800608 0.278080 0.068 Uiso 0.45(2) 1 calc R U P B 2
C22A C 0.4654(16) 0.8366(10) 0.3423(7) 0.055(3) Uani 0.45(2) 1 d D U P B 2
H22A H 0.457856 0.881018 0.334207 0.066 Uiso 0.45(2) 1 calc R U P B 2
C23A C 0.5056(13) 0.8186(8) 0.3888(6) 0.052(2) Uani 0.45(2) 1 d D U P B 2
C24A C 0.5044(17) 0.6302(10) 0.3736(9) 0.061(3) Uani 0.45(2) 1 d D U P B 2
H24A H 0.560250 0.626335 0.397006 0.073 Uiso 0.45(2) 1 calc R U P B 2
C25A C 0.4155(17) 0.6042(13) 0.4009(9) 0.070(5) Uani 0.45(2) 1 d D U P B 2
H25D H 0.407232 0.629019 0.430934 0.105 Uiso 0.45(2) 1 calc R U P B 2
H25E H 0.425365 0.558413 0.408985 0.105 Uiso 0.45(2) 1 calc R U P B 2
H25F H 0.357972 0.608680 0.379901 0.105 Uiso 0.45(2) 1 calc R U P B 2
C26A C 0.529(2) 0.5884(13) 0.3291(9) 0.075(6) Uani 0.45(2) 1 d D U P B 2
H26D H 0.470634 0.579940 0.309672 0.112 Uiso 0.45(2) 1 calc R U P B 2
H26E H 0.557033 0.547339 0.340310 0.112 Uiso 0.45(2) 1 calc R U P B 2
H26F H 0.575538 0.611458 0.309164 0.112 Uiso 0.45(2) 1 calc R U P B 2
C27A C 0.5280(16) 0.8728(10) 0.4259(8) 0.058(3) Uani 0.45(2) 1 d D U P B 2
H27A H 0.565560 0.852823 0.453530 0.069 Uiso 0.45(2) 1 calc R U P B 2
C28A C 0.5891(19) 0.9310(11) 0.4064(10) 0.069(5) Uani 0.45(2) 1 d D U P B 2
H28D H 0.642954 0.914205 0.387809 0.104 Uiso 0.45(2) 1 calc R U P B 2
H28E H 0.613775 0.956613 0.433995 0.104 Uiso 0.45(2) 1 calc R U P B 2
H28F H 0.548559 0.958326 0.385189 0.104 Uiso 0.45(2) 1 calc R U P B 2
C29A C 0.434(2) 0.9017(15) 0.4476(10) 0.071(6) Uani 0.45(2) 1 d D U P B 2
H29D H 0.395070 0.921788 0.421470 0.107 Uiso 0.45(2) 1 calc R U P B 2
H29E H 0.450859 0.934425 0.472255 0.107 Uiso 0.45(2) 1 calc R U P B 2
H29F H 0.396934 0.867041 0.462766 0.107 Uiso 0.45(2) 1 calc R U P B 2
N2A N 0.7281(8) 0.5524(6) 0.6893(4) 0.080(2) Uani 0.721(7) 1 d D U P C 2
C11A C 0.6565(14) 0.5709(5) 0.6508(6) 0.069(2) Uani 0.721(7) 1 d D U P C 2
H11C H 0.592334 0.554936 0.659973 0.083 Uiso 0.721(7) 1 calc R U P C 2
H11D H 0.673458 0.549950 0.619728 0.083 Uiso 0.721(7) 1 calc R U P C 2
C12A C 0.6894(10) 0.5589(8) 0.7384(4) 0.091(3) Uani 0.721(7) 1 d D U P C 2
H12C H 0.636455 0.527569 0.742499 0.109 Uiso 0.721(7) 1 calc R U P C 2
H12D H 0.663263 0.603053 0.742594 0.109 Uiso 0.721(7) 1 calc R U P C 2
C13A C 0.7731(12) 0.5456(7) 0.7793(5) 0.101(3) Uani 0.721(7) 1 d D U P C 2
H13C H 0.817906 0.582834 0.779550 0.121 Uiso 0.721(7) 1 calc R U P C 2
H13D H 0.743251 0.543832 0.811665 0.121 Uiso 0.721(7) 1 calc R U P C 2
C14A C 0.8257(11) 0.4897(8) 0.7730(5) 0.104(3) Uani 0.721(7) 1 d D U P C 2
H14C H 0.790249 0.453188 0.787622 0.124 Uiso 0.721(7) 1 calc R U P C 2
H14D H 0.887402 0.494086 0.791373 0.124 Uiso 0.721(7) 1 calc R U P C 2
C15A C 0.8473(10) 0.4723(7) 0.7198(4) 0.098(3) Uani 0.721(7) 1 d D U P C 2
H15C H 0.905200 0.496386 0.709995 0.117 Uiso 0.721(7) 1 calc R U P C 2
H15D H 0.862378 0.425552 0.718056 0.117 Uiso 0.721(7) 1 calc R U P C 2
C16A C 0.7678(10) 0.4867(6) 0.6840(4) 0.091(3) Uani 0.721(7) 1 d D U P C 2
H16C H 0.792030 0.481691 0.650590 0.109 Uiso 0.721(7) 1 calc R U P C 2
H16D H 0.715747 0.454752 0.688280 0.109 Uiso 0.721(7) 1 calc R U P C 2
C36A C 0.7221(18) 0.5348(7) 0.4116(8) 0.082(3) Uani 0.58(2) 1 d D U P A 2
H36C H 0.792492 0.528179 0.411969 0.098 Uiso 0.58(2) 1 calc R U P A 2
H36D H 0.701398 0.551395 0.379160 0.098 Uiso 0.58(2) 1 calc R U P A 2
C38A C 0.6590(19) 0.4722(7) 0.4760(5) 0.088(3) Uani 0.58(2) 1 d D U P A 2
H38C H 0.715445 0.452226 0.492575 0.106 Uiso 0.58(2) 1 calc R U P A 2
H38D H 0.600639 0.448024 0.484964 0.106 Uiso 0.58(2) 1 calc R U P A 2
C39A C 0.6504(15) 0.5427(7) 0.4898(5) 0.081(3) Uani 0.58(2) 1 d D U P A 2
H39C H 0.582017 0.554891 0.492880 0.098 Uiso 0.58(2) 1 calc R U P A 2
H39D H 0.684155 0.551107 0.521302 0.098 Uiso 0.58(2) 1 calc R U P A 2

loop_
_atom_site_aniso_label
_atom_site_aniso_U_11
_atom_site_aniso_U_22
_atom_site_aniso_U_33
_atom_site_aniso_U_23
_atom_site_aniso_U_13
_atom_site_aniso_U_12
Er1 0.03995(17) 0.04512(18) 0.03749(16) -0.00377(17) 0.00490(11) -0.00035(18)
O1 0.094(4) 0.048(3) 0.066(3) -0.010(2) 0.023(3) -0.010(3)
C37 0.124(6) 0.066(4) 0.109(5) -0.018(4) 0.029(5) -0.015(4)
C36 0.106(7) 0.055(6) 0.090(7) -0.015(6) 0.025(6) -0.008(6)
C38 0.108(7) 0.060(6) 0.092(6) -0.013(6) 0.029(6) -0.019(6)
C39 0.104(7) 0.057(6) 0.079(6) -0.008(5) 0.028(6) -0.014(6)
N1 0.049(4) 0.054(3) 0.032(3) 0.007(3) 0.003(3) -0.004(3)
N3 0.037(3) 0.056(3) 0.037(3) 0.002(3) 0.001(2) -0.001(3)
C18 0.043(4) 0.057(5) 0.040(4) 0.007(4) 0.003(4) -0.002(4)
C19 0.056(4) 0.059(5) 0.044(4) 0.006(4) -0.005(4) 0.001(4)
C20 0.064(4) 0.060(6) 0.048(4) 0.003(5) -0.005(4) 0.006(5)
C21 0.064(5) 0.057(6) 0.048(5) 0.007(5) -0.005(4) 0.008(5)
C22 0.060(5) 0.058(6) 0.054(5) 0.007(5) -0.005(4) 0.003(5)
C23 0.051(4) 0.058(5) 0.048(5) 0.005(4) -0.002(4) 0.003(4)
C24 0.061(6) 0.067(6) 0.052(5) 0.002(5) -0.020(5) 0.004(5)
C25 0.099(11) 0.069(10) 0.067(9) 0.013(8) -0.017(8) 0.000(9)
C26 0.057(9) 0.063(10) 0.070(9) -0.012(8) -0.022(7) 0.009(8)
C27 0.059(5) 0.061(5) 0.050(6) 0.006(5) -0.003(6) 0.005(4)
C28 0.087(9) 0.068(8) 0.072(10) 0.002(9) 0.001(10) 0.005(7)
C29 0.084(8) 0.081(9) 0.053(10) 0.021(9) -0.002(8) 0.022(8)
N4 0.053(4) 0.068(4) 0.047(3) -0.003(3) 0.009(3) -0.005(3)
N5 0.053(4) 0.058(4) 0.059(4) -0.010(3) 0.003(3) 0.002(3)
C1 0.034(3) 0.046(4) 0.049(4) 0.002(3) -0.001(3) 0.004(3)
C2 0.046(4) 0.031(4) 0.040(3) 0.000(3) 0.001(3) -0.007(3)
C3 0.034(3) 0.050(4) 0.040(4) -0.004(3) 0.009(3) -0.001(3)
C4 0.049(4) 0.042(4) 0.050(4) -0.007(3) 0.003(3) -0.003(4)
C5 0.040(4) 0.084(6) 0.060(5) 0.004(4) 0.007(4) 0.002(4)
C6 0.047(5) 0.085(7) 0.077(6) -0.004(5) 0.021(4) 0.004(4)
C7 0.064(6) 0.092(7) 0.062(5) -0.016(5) 0.033(4) -0.017(5)
C8 0.067(5) 0.075(5) 0.039(4) -0.002(4) 0.012(4) -0.012(4)
C9 0.048(4) 0.047(4) 0.044(4) -0.003(3) 0.008(3) -0.006(3)
C10 0.065(4) 0.051(4) 0.043(4) 0.006(3) 0.002(3) -0.006(3)
N2 0.103(6) 0.078(5) 0.064(4) 0.016(4) -0.009(5) 0.008(5)
C11 0.089(6) 0.067(5) 0.055(5) 0.011(5) -0.005(5) 0.000(5)
C12 0.107(7) 0.085(6) 0.065(6) 0.017(6) -0.014(6) 0.007(6)
C13 0.117(7) 0.096(6) 0.074(5) 0.020(6) -0.019(6) 0.009(6)
C14 0.120(7) 0.099(6) 0.082(6) 0.022(6) -0.022(6) 0.009(6)
C15 0.116(6) 0.098(6) 0.082(5) 0.021(5) -0.018(5) 0.009(6)
C16 0.110(6) 0.087(5) 0.075(5) 0.019(5) -0.012(5) 0.010(5)
C17 0.037(4) 0.047(4) 0.048(4) 0.002(3) -0.002(3) -0.005(3)
C30 0.062(5) 0.087(6) 0.047(5) 0.004(4) 0.003(4) -0.016(4)
C31 0.103(8) 0.105(8) 0.049(5) 0.006(5) -0.003(5) -0.022(6)
C32 0.087(7) 0.134(9) 0.068(6) -0.019(7) 0.032(5) -0.026(7)
C33 0.072(6) 0.095(7) 0.063(6) -0.013(5) 0.018(5) -0.005(5)
C34 0.059(5) 0.052(5) 0.050(5) -0.014(4) 0.017(4) -0.015(4)
C35 0.074(6) 0.083(7) 0.101(7) -0.015(5) -0.004(5) 0.022(5)
C18A 0.044(4) 0.057(5) 0.041(4) 0.007(4) 0.003(4) 0.000(4)
C19A 0.055(4) 0.060(5) 0.043(4) 0.006(4) -0.006(4) 0.001(5)
C20A 0.063(5) 0.057(6) 0.047(4) 0.004(5) -0.002(4) 0.001(5)
C21A 0.063(5) 0.058(7) 0.048(5) 0.002(5) -0.005(4) 0.003(6)
C22A 0.060(5) 0.056(6) 0.049(5) 0.004(5) -0.007(4) 0.002(5)
C23A 0.052(4) 0.059(5) 0.046(5) 0.005(4) -0.003(4) 0.001(4)
C24A 0.066(6) 0.064(6) 0.053(5) 0.003(5) -0.018(5) 0.001(5)
C25A 0.082(11) 0.071(11) 0.056(10) 0.007(9) -0.020(9) -0.003(9)
C26A 0.077(12) 0.073(11) 0.073(10) -0.004(9) -0.027(9) 0.012(10)
C27A 0.058(5) 0.063(5) 0.052(7) 0.010(6) -0.007(6) 0.008(5)
C28A 0.082(9) 0.062(9) 0.064(11) 0.006(10) 0.007(10) -0.006(8)
C29A 0.084(9) 0.079(10) 0.050(11) 0.008(10) 0.000(9) 0.013(9)
N2A 0.102(5) 0.075(4) 0.063(4) 0.020(4) -0.013(4) 0.006(4)
C11A 0.087(5) 0.066(5) 0.054(4) 0.007(4) -0.003(4) -0.003(4)
C12A 0.114(6) 0.089(5) 0.069(4) 0.013(4) -0.013(5) 0.014(5)
C13A 0.125(7) 0.099(6) 0.076(5) 0.015(5) -0.024(5) 0.009(5)
C14A 0.119(7) 0.104(6) 0.086(5) 0.023(5) -0.028(6) 0.006(6)
C15A 0.112(6) 0.092(5) 0.088(5) 0.020(5) -0.011(5) 0.011(5)
C16A 0.109(6) 0.084(5) 0.079(5) 0.013(5) -0.009(5) 0.012(5)
C36A 0.107(6) 0.054(5) 0.085(6) -0.011(5) 0.024(6) -0.008(5)
C38A 0.115(7) 0.059(5) 0.091(6) -0.006(5) 0.021(6) -0.015(6)
C39A 0.107(7) 0.059(5) 0.080(6) -0.007(5) 0.027(5) -0.016(5)

loop_
_atom_type_symbol
_atom_type_description
_atom_type_scat_dispersion_real
_atom_type_scat_dispersion_imag
_atom_type_scat_source
C C 0.0033 0.0016 'International Tables Vol C Tables 4.2.6.8 and 6.1.1.4'
H H 0.0000 0.0000 'International Tables Vol C Tables 4.2.6.8 and 6.1.1.4'
Er Er -0.2586 4.9576 'International Tables Vol C Tables 4.2.6.8 and 6.1.1.4'
N N 0.0061 0.0033 'International Tables Vol C Tables 4.2.6.8 and 6.1.1.4'
O O 0.0106 0.0060 'International Tables Vol C Tables 4.2.6.8 and 6.1.1.4'

loop_
_geom_angle_atom_site_label_1
_geom_angle_atom_site_label_2
_geom_angle_atom_site_label_3
_geom_angle
_geom_angle_site_symmetry_1
_geom_angle_site_symmetry_3
_geom_angle_publ_flag
O1 Er1 Er1 127.99(11) . 7_666 ?
O1 Er1 N4 94.75(18) . . ?
O1 Er1 C1 85.35(19) . . ?
O1 Er1 C1 165.48(19) . 7_666 ?
O1 Er1 C34 89.40(17) . . ?
N3 Er1 Er1 89.13(13) . 7_666 ?
N3 Er1 O1 95.38(18) . . ?
N3 Er1 N4 94.59(18) . . ?
N3 Er1 C1 83.08(19) . . ?
N3 Er1 C1 95.52(19) . 7_666 ?
N3 Er1 C34 123.2(2) . . ?
N4 Er1 Er1 136.59(14) . 7_666 ?
N4 Er1 C34 28.68(19) . . ?
N5 Er1 Er1 117.48(14) . 7_666 ?
N5 Er1 O1 80.68(19) . . ?
N5 Er1 N3 149.19(19) . . ?
N5 Er1 N4 55.7(2) . . ?
N5 Er1 C1 126.6(2) . . ?
N5 Er1 C1 94.7(2) . 7_666 ?
N5 Er1 C34 27.2(2) . . ?
C1 Er1 Er1 43.74(16) . 7_666 ?
C1 Er1 Er1 42.72(14) 7_666 7_666 ?
C1 Er1 N4 93.9(2) 7_666 . ?
C1 Er1 N4 177.7(2) . . ?
C1 Er1 C1 86.5(2) . 7_666 ?
C1 Er1 C34 92.64(19) 7_666 . ?
C1 Er1 C34 153.6(2) . . ?
C34 Er1 Er1 129.86(14) . 7_666 ?
C36 O1 Er1 126.5(7) . . ?
C36 O1 C39 109.9(9) . . ?
C39 O1 Er1 123.1(8) . . ?
C36A O1 Er1 123.3(6) . . ?
C39A O1 Er1 128.1(6) . . ?
C39A O1 C36A 108.5(9) . . ?
H37A C37 H37B 108.3 . . ?
H37C C37 H37D 108.7 . . ?
C36 C37 H37A 109.9 . . ?
C36 C37 H37B 109.9 . . ?
C38 C37 H37A 109.9 . . ?
C38 C37 H37B 109.9 . . ?
C38 C37 C36 108.9(10) . . ?
C36A C37 H37C 110.6 . . ?
C36A C37 H37D 110.6 . . ?
C38A C37 H37C 110.6 . . ?
C38A C37 H37D 110.6 . . ?
C38A C37 C36A 105.9(11) . . ?
O1 C36 C37 105.7(11) . . ?
O1 C36 H36A 110.6 . . ?
O1 C36 H36B 110.6 . . ?
C37 C36 H36A 110.6 . . ?
C37 C36 H36B 110.6 . . ?
H36A C36 H36B 108.7 . . ?
C37 C38 H38A 110.0 . . ?
C37 C38 H38B 110.0 . . ?
C37 C38 C39 108.3(12) . . ?
H38A C38 H38B 108.4 . . ?
C39 C38 H38A 110.0 . . ?
C39 C38 H38B 110.0 . . ?
O1 C39 C38 106.3(11) . . ?
O1 C39 H39A 110.5 . . ?
O1 C39 H39B 110.5 . . ?
C38 C39 H39A 110.5 . . ?
C38 C39 H39B 110.5 . . ?
H39A C39 H39B 108.7 . . ?
C2 N1 C10 125.1(5) . . ?
C9 N1 C2 111.9(5) . . ?
C9 N1 C10 122.4(5) . . ?
C18 N3 Er1 122.3(6) . . ?
C17 N3 Er1 125.7(4) . . ?
C17 N3 C18 112.1(7) . . ?
C17 N3 C18A 114.7(7) . . ?
C18A N3 Er1 119.4(6) . . ?
C19 C18 N3 119.4(10) . . ?
C23 C18 N3 119.3(10) . . ?
C23 C18 C19 121.1(10) . . ?
C18 C19 C24 120.5(11) . . ?
C20 C19 C18 117.3(11) . . ?
C20 C19 C24 122.0(11) . . ?
C19 C20 H20 118.7 . . ?
C21 C20 C19 122.7(13) . . ?
C21 C20 H20 118.7 . . ?
C20 C21 H21 119.8 . . ?
C20 C21 C22 120.5(12) . . ?
C22 C21 H21 119.8 . . ?
C21 C22 H22 120.2 . . ?
C23 C22 C21 119.6(12) . . ?
C23 C22 H22 120.2 . . ?
C18 C23 C27 122.8(11) . . ?
C22 C23 C18 118.7(11) . . ?
C22 C23 C27 117.9(11) . . ?
C19 C24 H24 108.2 . . ?
C19 C24 C25 108.2(11) . . ?
C19 C24 C26 114.6(11) . . ?
C25 C24 H24 108.2 . . ?
C26 C24 H24 108.2 . . ?
C26 C24 C25 109.3(12) . . ?
C24 C25 H25A 109.5 . . ?
C24 C25 H25B 109.5 . . ?
C24 C25 H25C 109.5 . . ?
H25A C25 H25B 109.5 . . ?
H25A C25 H25C 109.5 . . ?
H25B C25 H25C 109.5 . . ?
C24 C26 H26A 109.5 . . ?
C24 C26 H26B 109.5 . . ?
C24 C26 H26C 109.5 . . ?
H26A C26 H26B 109.5 . . ?
H26A C26 H26C 109.5 . . ?
H26B C26 H26C 109.5 . . ?
C23 C27 H27 107.4 . . ?
C23 C27 C28 115.1(11) . . ?
C23 C27 C29 109.6(12) . . ?
C28 C27 H27 107.4 . . ?
C28 C27 C29 109.7(13) . . ?
C29 C27 H27 107.4 . . ?
C27 C28 H28A 109.5 . . ?
C27 C28 H28B 109.5 . . ?
C27 C28 H28C 109.5 . . ?
H28A C28 H28B 109.5 . . ?
H28A C28 H28C 109.5 . . ?
H28B C28 H28C 109.5 . . ?
C27 C29 H29A 109.5 . . ?
C27 C29 H29B 109.5 . . ?
C27 C29 H29C 109.5 . . ?
H29A C29 H29B 109.5 . . ?
H29A C29 H29C 109.5 . . ?
H29B C29 H29C 109.5 . . ?
C30 N4 Er1 148.4(5) . . ?
C30 N4 C34 118.7(6) . . ?
C34 N4 Er1 92.0(4) . . ?
C34 N5 Er1 99.9(5) . . ?
C34 N5 C35 116.3(7) . . ?
C35 N5 Er1 143.1(5) . . ?
Er1 C1 Er1 93.5(2) . 7_666 ?
Er1 C1 H1 109.7 7_666 . ?
Er1 C1 H1 109.7 . . ?
C2 C1 Er1 122.2(4) . . ?
C2 C1 Er1 110.5(4) . 7_666 ?
C2 C1 H1 109.7 . . ?
N1 C2 C3 104.4(5) . . ?
C1 C2 N1 129.1(6) . . ?
C1 C2 C3 126.5(6) . . ?
C4 C3 C2 107.9(5) . . ?
C17 C3 C2 128.6(6) . . ?
C17 C3 C4 123.4(6) . . ?
C5 C4 C3 134.4(6) . . ?
C5 C4 C9 118.6(6) . . ?
C9 C4 C3 107.0(6) . . ?
C4 C5 H5 120.1 . . ?
C6 C5 C4 119.8(7) . . ?
C6 C5 H5 120.1 . . ?
C5 C6 H6 120.0 . . ?
C7 C6 C5 119.9(7) . . ?
C7 C6 H6 120.0 . . ?
C6 C7 H7 118.5 . . ?
C6 C7 C8 122.9(7) . . ?
C8 C7 H7 118.5 . . ?
C7 C8 H8 121.6 . . ?
C7 C8 C9 116.7(7) . . ?
C9 C8 H8 121.6 . . ?
C4 C9 N1 108.5(6) . . ?
C8 C9 N1 129.4(6) . . ?
C8 C9 C4 122.0(7) . . ?
N1 C10 H10A 110.0 . . ?
N1 C10 H10B 110.0 . . ?
N1 C10 H10C 108.6 . . ?
N1 C10 H10D 108.6 . . ?
N1 C10 C11 108.4(11) . . ?
N1 C10 C11A 114.8(7) . . ?
H10A C10 H10B 108.4 . . ?
H10C C10 H10D 107.5 . . ?
C11 C10 H10A 110.0 . . ?
C11 C10 H10B 110.0 . . ?
C11A C10 H10C 108.6 . . ?
C11A C10 H10D 108.6 . . ?
C12 N2 C11 114(2) . . ?
C16 N2 C11 119(2) . . ?
C16 N2 C12 112(2) . . ?
C10 C11 H11A 108.8 . . ?
C10 C11 H11B 108.8 . . ?
N2 C11 C10 113.7(18) . . ?
N2 C11 H11A 108.8 . . ?
N2 C11 H11B 108.8 . . ?
H11A C11 H11B 107.7 . . ?
N2 C12 H12A 109.4 . . ?
N2 C12 H12B 109.4 . . ?
N2 C12 C13 111.0(18) . . ?
H12A C12 H12B 108.0 . . ?
C13 C12 H12A 109.4 . . ?
C13 C12 H12B 109.4 . . ?
C12 C13 H13A 107.8 . . ?
C12 C13 H13B 107.8 . . ?
H13A C13 H13B 107.1 . . ?
C14 C13 C12 118(2) . . ?
C14 C13 H13A 107.8 . . ?
C14 C13 H13B 107.8 . . ?
C13 C14 H14A 108.1 . . ?
C13 C14 H14B 108.1 . . ?
C13 C14 C15 117(2) . . ?
H14A C14 H14B 107.3 . . ?
C15 C14 H14A 108.1 . . ?
C15 C14 H14B 108.1 . . ?
C14 C15 H15A 108.6 . . ?
C14 C15 H15B 108.6 . . ?
H15A C15 H15B 107.6 . . ?
C16 C15 C14 115(2) . . ?
C16 C15 H15A 108.6 . . ?
C16 C15 H15B 108.6 . . ?
N2 C16 C15 116.7(19) . . ?
N2 C16 H16A 108.1 . . ?
N2 C16 H16B 108.1 . . ?
C15 C16 H16A 108.1 . . ?
C15 C16 H16B 108.1 . . ?
H16A C16 H16B 107.3 . . ?
N3 C17 C3 129.7(6) . . ?
N3 C17 H17 115.2 . . ?
C3 C17 H17 115.2 . . ?
N4 C30 H30 118.3 . . ?
C31 C30 N4 123.3(8) . . ?
C31 C30 H30 118.3 . . ?
C30 C31 H31 120.7 . . ?
C30 C31 C32 118.6(8) . . ?
C32 C31 H31 120.7 . . ?
C31 C32 H32 119.8 . . ?
C33 C32 C31 120.5(8) . . ?
C33 C32 H32 119.8 . . ?
C32 C33 H33 120.8 . . ?
C32 C33 C34 118.5(8) . . ?
C34 C33 H33 120.8 . . ?
N4 C34 Er1 59.3(3) . . ?
N4 C34 C33 120.3(7) . . ?
N5 C34 Er1 52.9(4) . . ?
N5 C34 N4 111.7(6) . . ?
N5 C34 C33 128.0(8) . . ?
C33 C34 Er1 171.9(5) . . ?
N5 C35 H35A 109.5 . . ?
N5 C35 H35B 109.5 . . ?
N5 C35 H35C 109.5 . . ?
H35A C35 H35B 109.5 . . ?
H35A C35 H35C 109.5 . . ?
H35B C35 H35C 109.5 . . ?
C19A C18A N3 119.0(12) . . ?
C23A C18A N3 120.7(12) . . ?
C23A C18A C19A 120.4(11) . . ?
C18A C19A C24A 121.7(13) . . ?
C20A C19A C18A 118.7(13) . . ?
C20A C19A C24A 119.7(13) . . ?
C19A C20A H20A 119.3 . . ?
C21A C20A C19A 121.5(15) . . ?
C21A C20A H20A 119.3 . . ?
C20A C21A H21A 119.4 . . ?
C20A C21A C22A 121.1(15) . . ?
C22A C21A H21A 119.4 . . ?
C21A C22A H22A 120.0 . . ?
C21A C22A C23A 120.0(14) . . ?
C23A C22A H22A 120.0 . . ?
C18A C23A C27A 123.7(13) . . ?
C22A C23A C18A 118.4(13) . . ?
C22A C23A C27A 117.9(13) . . ?
C19A C24A H24A 106.2 . . ?
C19A C24A C25A 109.5(14) . . ?
C25A C24A H24A 106.2 . . ?
C26A C24A C19A 115.7(14) . . ?
C26A C24A H24A 106.2 . . ?
C26A C24A C25A 112.4(15) . . ?
C24A C25A H25D 109.5 . . ?
C24A C25A H25E 109.5 . . ?
C24A C25A H25F 109.5 . . ?
H25D C25A H25E 109.5 . . ?
H25D C25A H25F 109.5 . . ?
H25E C25A H25F 109.5 . . ?
C24A C26A H26D 109.5 . . ?
C24A C26A H26E 109.5 . . ?
C24A C26A H26F 109.5 . . ?
H26D C26A H26E 109.5 . . ?
H26D C26A H26F 109.5 . . ?
H26E C26A H26F 109.5 . . ?
C23A C27A H27A 107.2 . . ?
C23A C27A C28A 115.8(13) . . ?
C23A C27A C29A 111.7(14) . . ?
C28A C27A H27A 107.2 . . ?
C29A C27A H27A 107.2 . . ?
C29A C27A C28A 107.5(15) . . ?
C27A C28A H28D 109.5 . . ?
C27A C28A H28E 109.5 . . ?
C27A C28A H28F 109.5 . . ?
H28D C28A H28E 109.5 . . ?
H28D C28A H28F 109.5 . . ?
H28E C28A H28F 109.5 . . ?
C27A C29A H29D 109.5 . . ?
C27A C29A H29E 109.5 . . ?
C27A C29A H29F 109.5 . . ?
H29D C29A H29E 109.5 . . ?
H29D C29A H29F 109.5 . . ?
H29E C29A H29F 109.5 . . ?
C12A N2A C11A 111.9(11) . . ?
C12A N2A C16A 108.7(10) . . ?
C16A N2A C11A 114.5(10) . . ?
C10 C11A H11C 109.2 . . ?
C10 C11A H11D 109.2 . . ?
N2A C11A C10 111.9(9) . . ?
N2A C11A H11C 109.2 . . ?
N2A C11A H11D 109.2 . . ?
H11C C11A H11D 107.9 . . ?
N2A C12A H12C 109.6 . . ?
N2A C12A H12D 109.6 . . ?
N2A C12A C13A 110.2(11) . . ?
H12C C12A H12D 108.1 . . ?
C13A C12A H12C 109.6 . . ?
C13A C12A H12D 109.6 . . ?
C12A C13A H13C 108.4 . . ?
C12A C13A H13D 108.4 . . ?
H13C C13A H13D 107.5 . . ?
C14A C13A C12A 115.5(12) . . ?
C14A C13A H13C 108.4 . . ?
C14A C13A H13D 108.4 . . ?
C13A C14A H14C 108.4 . . ?
C13A C14A H14D 108.4 . . ?
C13A C14A C15A 115.4(11) . . ?
H14C C14A H14D 107.5 . . ?
C15A C14A H14C 108.4 . . ?
C15A C14A H14D 108.4 . . ?
C14A C15A H15C 108.6 . . ?
C14A C15A H15D 108.6 . . ?
H15C C15A H15D 107.6 . . ?
C16A C15A C14A 114.7(11) . . ?
C16A C15A H15C 108.6 . . ?
C16A C15A H15D 108.6 . . ?
N2A C16A C15A 113.2(11) . . ?
N2A C16A H16C 108.9 . . ?
N2A C16A H16D 108.9 . . ?
C15A C16A H16C 108.9 . . ?
C15A C16A H16D 108.9 . . ?
H16C C16A H16D 107.7 . . ?
O1 C36A C37 104.4(9) . . ?
O1 C36A H36C 110.9 . . ?
O1 C36A H36D 110.9 . . ?
C37 C36A H36C 110.9 . . ?
C37 C36A H36D 110.9 . . ?
H36C C36A H36D 108.9 . . ?
C37 C38A H38C 110.7 . . ?
C37 C38A H38D 110.7 . . ?
C37 C38A C39A 105.1(11) . . ?
H38C C38A H38D 108.8 . . ?
C39A C38A H38C 110.7 . . ?
C39A C38A H38D 110.7 . . ?
O1 C39A C38A 106.7(10) . . ?
O1 C39A H39C 110.4 . . ?
O1 C39A H39D 110.4 . . ?
C38A C39A H39C 110.4 . . ?
C38A C39A H39D 110.4 . . ?
H39C C39A H39D 108.6 . . ?

loop_
_geom_bond_atom_site_label_1
_geom_bond_atom_site_label_2
_geom_bond_distance
_geom_bond_site_symmetry_2
_geom_bond_publ_flag
Er1 Er1 3.5374(6) 7_666 ?
Er1 O1 2.399(5) . ?
Er1 N3 2.352(5) . ?
Er1 N4 2.470(5) . ?
Er1 N5 2.324(6) . ?
Er1 C1 2.404(6) . ?
Er1 C1 2.450(7) 7_666 ?
Er1 C34 2.871(7) . ?
O1 C36 1.436(14) . ?
O1 C39 1.436(13) . ?
O1 C36A 1.451(11) . ?
O1 C39A 1.436(11) . ?
C37 H37A 0.9700 . ?
C37 H37B 0.9700 . ?
C37 H37C 0.9700 . ?
C37 H37D 0.9700 . ?
C37 C36 1.482(16) . ?
C37 C38 1.411(16) . ?
C37 C36A 1.492(13) . ?
C37 C38A 1.421(14) . ?
C36 H36A 0.9700 . ?
C36 H36B 0.9700 . ?
C38 H38A 0.9700 . ?
C38 H38B 0.9700 . ?
C38 C39 1.474(16) . ?
C39 H39A 0.9700 . ?
C39 H39B 0.9700 . ?
N1 C2 1.406(7) . ?
N1 C9 1.397(8) . ?
N1 C10 1.446(8) . ?
N3 C18 1.450(11) . ?
N3 C17 1.336(7) . ?
N3 C18A 1.457(13) . ?
C18 C19 1.398(12) . ?
C18 C23 1.396(13) . ?
C19 C20 1.385(13) . ?
C19 C24 1.513(13) . ?
C20 H20 0.9300 . ?
C20 C21 1.330(14) . ?
C21 H21 0.9300 . ?
C21 C22 1.395(15) . ?
C22 H22 0.9300 . ?
C22 C23 1.387(13) . ?
C23 C27 1.514(13) . ?
C24 H24 0.9800 . ?
C24 C25 1.553(14) . ?
C24 C26 1.517(13) . ?
C25 H25A 0.9600 . ?
C25 H25B 0.9600 . ?
C25 H25C 0.9600 . ?
C26 H26A 0.9600 . ?
C26 H26B 0.9600 . ?
C26 H26C 0.9600 . ?
C27 H27 0.9800 . ?
C27 C28 1.537(14) . ?
C27 C29 1.541(14) . ?
C28 H28A 0.9600 . ?
C28 H28B 0.9600 . ?
C28 H28C 0.9600 . ?
C29 H29A 0.9600 . ?
C29 H29B 0.9600 . ?
C29 H29C 0.9600 . ?
N4 C30 1.350(8) . ?
N4 C34 1.379(9) . ?
N5 C34 1.333(8) . ?
N5 C35 1.458(9) . ?
C1 H1 0.9800 . ?
C1 C2 1.375(8) . ?
C2 C3 1.466(8) . ?
C3 C4 1.462(8) . ?
C3 C17 1.373(8) . ?
C4 C5 1.384(9) . ?
C4 C9 1.397(9) . ?
C5 H5 0.9300 . ?
C5 C6 1.375(9) . ?
C6 H6 0.9300 . ?
C6 C7 1.355(11) . ?
C7 H7 0.9300 . ?
C7 C8 1.379(10) . ?
C8 H8 0.9300 . ?
C8 C9 1.380(9) . ?
C10 H10A 0.9700 . ?
C10 H10B 0.9700 . ?
C10 H10C 0.9700 . ?
C10 H10D 0.9700 . ?
C10 C11 1.517(18) . ?
C10 C11A 1.520(11) . ?
N2 C11 1.437(14) . ?
N2 C12 1.433(15) . ?
N2 C16 1.429(15) . ?
C11 H11A 0.9700 . ?
C11 H11B 0.9700 . ?
C12 H12A 0.9700 . ?
C12 H12B 0.9700 . ?
C12 C13 1.58(2) . ?
C13 H13A 0.9700 . ?
C13 H13B 0.9700 . ?
C13 C14 1.33(2) . ?
C14 H14A 0.9700 . ?
C14 H14B 0.9700 . ?
C14 C15 1.53(2) . ?
C15 H15A 0.9700 . ?
C15 H15B 0.9700 . ?
C15 C16 1.48(2) . ?
C16 H16A 0.9700 . ?
C16 H16B 0.9700 . ?
C17 H17 0.9300 . ?
C30 H30 0.9300 . ?
C30 C31 1.349(10) . ?
C31 H31 0.9300 . ?
C31 C32 1.397(12) . ?
C32 H32 0.9300 . ?
C32 C33 1.373(12) . ?
C33 H33 0.9300 . ?
C33 C34 1.412(10) . ?
C35 H35A 0.9600 . ?
C35 H35B 0.9600 . ?
C35 H35C 0.9600 . ?
C18A C19A 1.405(13) . ?
C18A C23A 1.401(14) . ?
C19A C20A 1.384(14) . ?
C19A C24A 1.514(15) . ?
C20A H20A 0.9300 . ?
C20A C21A 1.338(16) . ?
C21A H21A 0.9300 . ?
C21A C22A 1.386(16) . ?
C22A H22A 0.9300 . ?
C22A C23A 1.400(15) . ?
C23A C27A 1.508(15) . ?
C24A H24A 0.9800 . ?
C24A C25A 1.527(16) . ?
C24A C26A 1.507(15) . ?
C25A H25D 0.9600 . ?
C25A H25E 0.9600 . ?
C25A H25F 0.9600 . ?
C26A H26D 0.9600 . ?
C26A H26E 0.9600 . ?
C26A H26F 0.9600 . ?
C27A H27A 0.9800 . ?
C27A C28A 1.541(15) . ?
C27A C29A 1.540(16) . ?
C28A H28D 0.9600 . ?
C28A H28E 0.9600 . ?
C28A H28F 0.9600 . ?
C29A H29D 0.9600 . ?
C29A H29E 0.9600 . ?
C29A H29F 0.9600 . ?
N2A C11A 1.455(11) . ?
N2A C12A 1.437(11) . ?
N2A C16A 1.444(12) . ?
C11A H11C 0.9700 . ?
C11A H11D 0.9700 . ?
C12A H12C 0.9700 . ?
C12A H12D 0.9700 . ?
C12A C13A 1.590(14) . ?
C13A H13C 0.9700 . ?
C13A H13D 0.9700 . ?
C13A C14A 1.352(17) . ?
C14A H14C 0.9700 . ?
C14A H14D 0.9700 . ?
C14A C15A 1.509(16) . ?
C15A H15C 0.9700 . ?
C15A H15D 0.9700 . ?
C15A C16A 1.461(14) . ?
C16A H16C 0.9700 . ?
C16A H16D 0.9700 . ?
C36A H36C 0.9700 . ?
C36A H36D 0.9700 . ?
C38A H38C 0.9700 . ?
C38A H38D 0.9700 . ?
C38A C39A 1.480(14) . ?
C39A H39C 0.9700 . ?
C39A H39D 0.9700 . ?

loop_
_geom_torsion_atom_site_label_1
_geom_torsion_atom_site_label_2
_geom_torsion_atom_site_label_3
_geom_torsion_atom_site_label_4
_geom_torsion
_geom_torsion_site_symmetry_1
_geom_torsion_site_symmetry_2
_geom_torsion_site_symmetry_3
_geom_torsion_site_symmetry_4
_geom_torsion_publ_flag
Er1 O1 C36 C37 -163.0(12) . . . . ?
Er1 O1 C39 C38 162.1(15) . . . . ?
Er1 O1 C36A C37 -169.7(9) . . . . ?
Er1 O1 C39A C38A -171.5(10) . . . . ?
Er1 N3 C18 C19 78.3(12) . . . . ?
Er1 N3 C18 C23 -97.1(10) . . . . ?
Er1 N3 C17 C3 5.4(10) . . . . ?
Er1 N3 C18A C19A 77.4(13) . . . . ?
Er1 N3 C18A C23A -102.9(9) . . . . ?
Er1 N4 C30 C31 166.0(7) . . . . ?
Er1 N4 C34 N5 7.2(6) . . . . ?
Er1 N4 C34 C33 -170.6(6) . . . . ?
Er1 N5 C34 N4 -7.8(6) . . . . ?
Er1 N5 C34 C33 169.8(7) . . . . ?
Er1 C1 C2 N1 -91.7(7) 7_666 . . . ?
Er1 C1 C2 N1 160.0(5) . . . . ?
Er1 C1 C2 C3 -23.7(9) . . . . ?
Er1 C1 C2 C3 84.6(7) 7_666 . . . ?
C37 C38 C39 O1 8(3) . . . . ?
C37 C38A C39A O1 -22.3(19) . . . . ?
C36 O1 C39 C38 -10(3) . . . . ?
C36 C37 C38 C39 -2(3) . . . . ?
C38 C37 C36 O1 -4(3) . . . . ?
C39 O1 C36 C37 9(3) . . . . ?
N1 C2 C3 C4 5.4(7) . . . . ?
N1 C2 C3 C17 -173.4(6) . . . . ?
N1 C10 C11 N2 -169(2) . . . . ?
N1 C10 C11A N2A 177.9(10) . . . . ?
N3 C18 C19 C20 -173.3(12) . . . . ?
N3 C18 C19 C24 10.9(19) . . . . ?
N3 C18 C23 C22 173.8(12) . . . . ?
N3 C18 C23 C27 -14.6(17) . . . . ?
N3 C18A C19A C20A 179.8(14) . . . . ?
N3 C18A C19A C24A 1(2) . . . . ?
N3 C18A C23A C22A 178.2(14) . . . . ?
N3 C18A C23A C27A -3.7(13) . . . . ?
C18 N3 C17 C3 -173.5(9) . . . . ?
C18 C19 C20 C21 -2.0(18) . . . . ?
C18 C19 C24 C25 85.5(17) . . . . ?
C18 C19 C24 C26 -152.3(15) . . . . ?
C18 C23 C27 C28 138.3(15) . . . . ?
C18 C23 C27 C29 -97.5(16) . . . . ?
C19 C18 C23 C22 -1.5(18) . . . . ?
C19 C18 C23 C27 170.0(13) . . . . ?
C19 C20 C21 C22 1.3(14) . . . . ?
C20 C19 C24 C25 -90.1(16) . . . . ?
C20 C19 C24 C26 32(2) . . . . ?
C20 C21 C22 C23 -0.7(17) . . . . ?
C21 C22 C23 C18 1(2) . . . . ?
C21 C22 C23 C27 -171.2(12) . . . . ?
C22 C23 C27 C28 -50.1(18) . . . . ?
C22 C23 C27 C29 74.1(16) . . . . ?
C23 C18 C19 C20 2.1(19) . . . . ?
C23 C18 C19 C24 -173.7(12) . . . . ?
C24 C19 C20 C21 173.8(11) . . . . ?
N4 C30 C31 C32 -2.7(13) . . . . ?
C1 C2 C3 C4 -171.7(6) . . . . ?
C1 C2 C3 C17 9.5(11) . . . . ?
C2 N1 C9 C4 3.5(7) . . . . ?
C2 N1 C9 C8 -173.6(7) . . . . ?
C2 N1 C10 C11 -103(2) . . . . ?
C2 N1 C10 C11A -103.0(11) . . . . ?
C2 C3 C4 C5 175.1(7) . . . . ?
C2 C3 C4 C9 -3.5(7) . . . . ?
C2 C3 C17 N3 1.6(12) . . . . ?
C3 C4 C5 C6 -177.6(7) . . . . ?
C3 C4 C9 N1 0.2(7) . . . . ?
C3 C4 C9 C8 177.5(6) . . . . ?
C4 C3 C17 N3 -177.1(6) . . . . ?
C4 C5 C6 C7 -0.5(12) . . . . ?
C5 C4 C9 N1 -178.7(6) . . . . ?
C5 C4 C9 C8 -1.4(10) . . . . ?
C5 C6 C7 C8 0.6(13) . . . . ?
C6 C7 C8 C9 -1.0(12) . . . . ?
C7 C8 C9 N1 178.1(7) . . . . ?
C7 C8 C9 C4 1.4(11) . . . . ?
C9 N1 C2 C1 171.5(7) . . . . ?
C9 N1 C2 C3 -5.5(7) . . . . ?
C9 N1 C10 C11 86(2) . . . . ?
C9 N1 C10 C11A 85.9(12) . . . . ?
C9 C4 C5 C6 0.9(11) . . . . ?
C10 N1 C2 C1 -0.5(10) . . . . ?
C10 N1 C2 C3 -177.4(6) . . . . ?
C10 N1 C9 C4 175.6(6) . . . . ?
C10 N1 C9 C8 -1.4(11) . . . . ?
N2 C12 C13 C14 17(5) . . . . ?
C11 N2 C12 C13 166(3) . . . . ?
C11 N2 C16 C15 -176(3) . . . . ?
C12 N2 C11 C10 71(4) . . . . ?
C12 N2 C16 C15 48(4) . . . . ?
C12 C13 C14 C15 27(6) . . . . ?
C13 C14 C15 C16 -36(6) . . . . ?
C14 C15 C16 N2 -2(5) . . . . ?
C16 N2 C11 C10 -65(4) . . . . ?
C16 N2 C12 C13 -55(4) . . . . ?
C17 N3 C18 C19 -102.7(12) . . . . ?
C17 N3 C18 C23 81.9(11) . . . . ?
C17 N3 C18A C19A -97.2(13) . . . . ?
C17 N3 C18A C23A 82.5(10) . . . . ?
C17 C3 C4 C5 -6.0(12) . . . . ?
C17 C3 C4 C9 175.4(6) . . . . ?
C30 N4 C34 Er1 172.6(7) . . . . ?
C30 N4 C34 N5 179.8(6) . . . . ?
C30 N4 C34 C33 2.0(10) . . . . ?
C30 C31 C32 C33 2.9(14) . . . . ?
C31 C32 C33 C34 -0.7(14) . . . . ?
C32 C33 C34 N4 -1.8(12) . . . . ?
C32 C33 C34 N5 -179.2(8) . . . . ?
C34 N4 C30 C31 0.2(12) . . . . ?
C35 N5 C34 Er1 -173.4(7) . . . . ?
C35 N5 C34 N4 178.8(6) . . . . ?
C35 N5 C34 C33 -3.6(11) . . . . ?
C18A N3 C17 C3 179.6(10) . . . . ?
C18A C19A C20A C21A 1(2) . . . . ?
C18A C19A C24A C25A 86(2) . . . . ?
C18A C19A C24A C26A -145.4(19) . . . . ?
C18A C23A C27A C28A 131.0(17) . . . . ?
C18A C23A C27A C29A -105.5(16) . . . . ?
C19A C18A C23A C22A -2.0(14) . . . . ?
C19A C18A C23A C27A 176.0(14) . . . . ?
C19A C20A C21A C22A 0(2) . . . . ?
C20A C19A C24A C25A -92.5(19) . . . . ?
C20A C19A C24A C26A 36(2) . . . . ?
C20A C21A C22A C23A -2(2) . . . . ?
C21A C22A C23A C18A 3(2) . . . . ?
C21A C22A C23A C27A -175.2(15) . . . . ?
C22A C23A C27A C28A -50.9(19) . . . . ?
C22A C23A C27A C29A 72.6(17) . . . . ?
C23A C18A C19A C20A 0(2) . . . . ?
C23A C18A C19A C24A -178.8(12) . . . . ?
C24A C19A C20A C21A 180.0(15) . . . . ?
N2A C12A C13A C14A -49.9(19) . . . . ?
C11A N2A C12A C13A -174.0(11) . . . . ?
C11A N2A C16A C15A 173.5(13) . . . . ?
C12A N2A C11A C10 81.7(17) . . . . ?
C12A N2A C16A C15A -60.5(15) . . . . ?
C12A C13A C14A C15A 37(2) . . . . ?
C13A C14A C15A C16A -37(2) . . . . ?
C14A C15A C16A N2A 48.4(18) . . . . ?
C16A N2A C11A C10 -153.9(13) . . . . ?
C16A N2A C12A C13A 58.5(15) . . . . ?
C36A O1 C39A C38A 5(2) . . . . ?
C36A C37 C38A C39A 31(2) . . . . ?
C38A C37 C36A O1 -28(2) . . . . ?
C39A O1 C36A C37 14(2) . . . . ?
